data_7247906
loop_
_publ_author_name
'Bandaru, Ravi Kumar'
'Giri, Lopamudra'
'Krishna, Gamidi Rama'
'Dandela, Rambabu'

_publ_section_title
;
 Novel molecular adducts of an anti-cancer drug vandetanib with enhanced
 solubility
;
_journal_issue 3
_journal_name_full CrystEngComm
_journal_page_first 248
_journal_page_last 260
_journal_paper_doi 10.1039/D3CE01130E
_journal_volume 26
_journal_year 2024
_chemical_formula_sum 'C58 H76 Br2 F2 N8 O14.5'
_chemical_formula_weight 1315.08
_space_group_crystal_system triclinic
_space_group_IT_number 2
_space_group_name_Hall '-P 1'
_space_group_name_H-M_alt 'P -1'
_atom_sites_solution_hydrogens mixed
_audit_creation_method SHELXL-2018/3
_audit_update_record
;
2022-08-17 deposited with the CCDC.	2023-12-14 downloaded from the CCDC.
;
_cell_angle_alpha 80.46(2)
_cell_angle_beta 89.09(1)
_cell_angle_gamma 71.38(3)
_cell_formula_units_Z 2
_cell_length_a 8.929(1)
_cell_length_b 12.655(1)
_cell_length_c 28.459(1)
_cell_measurement_reflns_used 39353
_cell_measurement_temperature 293(2)
_cell_measurement_theta_max 30.542
_cell_measurement_theta_min 2.409
_cell_volume 3002.9(7)
_computing_cell_refinement 'APEX3 (Bruker, 2016)'
_computing_data_collection 'APEX3 (Bruker, 2016)'
_computing_data_reduction 'SAINT (Bruker, 2016)'
_computing_structure_refinement 'SHELXL-2018/3 (Sheldrick, 2018)'
_computing_structure_solution 'SHELXT 2014/5 (Sheldrick, 2014)'
_diffrn_ambient_temperature 293(2)
_diffrn_detector 'PHOTON II CPAD'
_diffrn_measured_fraction_theta_full 0.986
_diffrn_measured_fraction_theta_max 0.960
_diffrn_measurement_device_type 'Bruker D8 VENTURE Kappa'
_diffrn_measurement_method '\w scans'
_diffrn_radiation_type MoK\a
_diffrn_radiation_wavelength 0.71073
_diffrn_reflns_av_R_equivalents 0.0911
_diffrn_reflns_av_unetI/netI 0.1541
_diffrn_reflns_Laue_measured_fraction_full 0.986
_diffrn_reflns_Laue_measured_fraction_max 0.960
_diffrn_reflns_limit_h_max 12
_diffrn_reflns_limit_h_min -12
_diffrn_reflns_limit_k_max 18
_diffrn_reflns_limit_k_min -14
_diffrn_reflns_limit_l_max 38
_diffrn_reflns_limit_l_min -40
_diffrn_reflns_number 39353
_diffrn_reflns_point_group_measured_fraction_full 0.986
_diffrn_reflns_point_group_measured_fraction_max 0.960
_diffrn_reflns_theta_full 25.000
_diffrn_reflns_theta_max 30.542
_diffrn_reflns_theta_min 2.409
_diffrn_source 'micro-focus sealed X-ray tube'
_exptl_absorpt_coefficient_mu 1.428
_exptl_absorpt_correction_T_max 0.819
_exptl_absorpt_correction_T_min 0.742
_exptl_absorpt_correction_type multi-scan
_exptl_absorpt_process_details 'SADABS, (Sheldrick, 1996)'
_exptl_crystal_colour colourless
_exptl_crystal_density_diffrn 1.454
_exptl_crystal_description needle
_exptl_crystal_F_000 1368
_exptl_crystal_size_max 0.230
_exptl_crystal_size_mid 0.180
_exptl_crystal_size_min 0.140
_refine_diff_density_max 0.722
_refine_diff_density_min -0.770
_refine_diff_density_rms 0.109
_refine_ls_extinction_method none
_refine_ls_goodness_of_fit_ref 1.019
_refine_ls_hydrogen_treatment mixed
_refine_ls_matrix_type full
_refine_ls_number_parameters 781
_refine_ls_number_reflns 17670
_refine_ls_number_restraints 0
_refine_ls_restrained_S_all 1.023
_refine_ls_R_factor_all 0.1627
_refine_ls_R_factor_gt 0.0687
_refine_ls_shift/su_max 0.001
_refine_ls_shift/su_mean 0.000
_refine_ls_structure_factor_coef Fsqd
_refine_ls_weighting_details 'w=1/[\s^2^(Fo^2^)+(0.0563P)^2^] where P=(Fo^2^+2Fc^2^)/3'
_refine_ls_weighting_scheme calc
_refine_ls_wR_factor_gt 0.1329
_refine_ls_wR_factor_ref 0.1670
_reflns_Friedel_coverage 0.000
_reflns_number_gt 9146
_reflns_number_total 17670
_reflns_threshold_expression 'I > 2\s(I)'
_cod_data_source_file d3ce01130e2.cif
_cod_data_source_block VAN-PMA
_cod_depositor_comments 'Adding full bibliography for 7247904--7247909.cif.'
_cod_original_cell_volume 3003(3)
_cod_original_formula_sum 'C58 H76 Br2 F2 N8 O14.50'
_cod_database_code 7247906
_shelx_shelxl_version_number 2018/3
_shelx_space_group_comment
;
The symmetry employed for this shelxl refinement is uniquely defined
by the following loop, which should always be used as a source of
symmetry information in preference to the above space-group names.
They are only intended as comments.
;
_shelx_estimated_absorpt_t_min 0.735
_shelx_estimated_absorpt_t_max 0.825

loop_
_space_group_symop_operation_xyz
'x, y, z'
'-x, -y, -z'

loop_
_atom_site_label
_atom_site_type_symbol
_atom_site_fract_x
_atom_site_fract_y
_atom_site_fract_z
_atom_site_U_iso_or_equiv
_atom_site_adp_type
_atom_site_occupancy
_atom_site_site_symmetry_order
_atom_site_calc_flag
_atom_site_refinement_flags_posn
_atom_site_refinement_flags_adp
_atom_site_refinement_flags_occupancy
_atom_site_disorder_assembly
_atom_site_disorder_group
Br1 Br 0.43140(4) 0.99154(4) 0.12616(2) 0.02722(13) Uani 1 1 d . . . . .
Br2 Br 0.60769(4) 0.50393(4) 0.37039(2) 0.02804(13) Uani 1 1 d . . . . .
F1 F 0.2618(3) 0.7166(2) 0.25457(8) 0.0285(6) Uani 1 1 d . . . . .
F2 F 0.7383(3) 0.7850(2) 0.23528(8) 0.0316(6) Uani 1 1 d . . . . .
O1 O 0.3519(3) 0.6364(2) 0.51037(8) 0.0204(6) Uani 1 1 d . . . . .
O2 O 0.0794(3) 0.6193(2) 0.53111(8) 0.0206(6) Uani 1 1 d . . . . .
O3 O 0.3225(3) 0.1294(3) 0.46408(11) 0.0355(8) Uani 1 1 d . . . . .
O4 O 0.3248(4) 0.0080(3) 0.41493(11) 0.0422(9) Uani 1 1 d . . . . .
H4 H 0.347950 0.055091 0.395424 0.063 Uiso 1 1 calc R U . . .
O5 O 0.6370(3) -0.1499(3) 0.65366(11) 0.0394(9) Uani 1 1 d . . . . .
O6 O 0.5153(4) -0.2752(3) 0.67514(11) 0.0437(9) Uani 1 1 d . . . . .
O7 O 0.6144(3) 0.8715(3) -0.01791(9) 0.0227(6) Uani 1 1 d . . . . .
O8 O 0.8826(3) 0.8917(3) -0.04259(9) 0.0255(7) Uani 1 1 d . . . . .
O9 O 0.3846(3) 0.6799(3) 0.84570(10) 0.0282(7) Uani 1 1 d . . . . .
H9 H 0.314276 0.724580 0.827339 0.042 Uiso 1 1 calc R U . . .
O10 O 0.5310(3) 0.7640(3) 0.80050(10) 0.0372(8) Uani 1 1 d . . . . .
O11 O 0.6910(3) 0.3473(3) 1.03586(10) 0.0322(7) Uani 1 1 d . . . . .
O12 O 0.6425(4) 0.4687(3) 1.08730(10) 0.0343(8) Uani 1 1 d . . . . .
H12 H 0.631135 0.414924 1.105726 0.051 Uiso 1 1 calc R U . . .
N1 N 0.2989(3) 0.8209(3) 0.33009(10) 0.0229(8) Uani 1 1 d . . . . .
H1 H 0.377139 0.800462 0.350503 0.027 Uiso 1 1 calc R U . . .
N2 N 0.0361(3) 0.8490(3) 0.31344(11) 0.0216(8) Uani 1 1 d . . . . .
N3 N -0.1305(3) 0.7897(3) 0.37177(10) 0.0194(7) Uani 1 1 d . . . . .
N5 N 0.6993(3) 0.6748(3) 0.16218(11) 0.0234(8) Uani 1 1 d . . . . .
H5 H 0.619710 0.690148 0.142665 0.028 Uiso 1 1 calc R U . . .
N4 N -0.1855(4) 0.5825(5) 0.69277(12) 0.0511(15) Uani 1 1 d . . . . .
H4A H -0.279150 0.648945 0.683561 0.061 Uiso 1 1 calc R U . . .
N6 N 0.9586(4) 0.6603(4) 0.17525(11) 0.0293(9) Uani 1 1 d . . . . .
N7 N 1.1141(3) 0.7242(3) 0.11473(12) 0.0262(8) Uani 1 1 d . . . . .
N8 N 1.1654(4) 0.8671(3) -0.20134(11) 0.0276(9) Uani 1 1 d . . . . .
C4 C 0.3888(4) 0.9392(4) 0.18990(13) 0.0230(10) Uani 1 1 d . . . . .
C3 C 0.3358(4) 0.8469(4) 0.19883(13) 0.0231(10) Uani 1 1 d . . . . .
H3 H 0.321519 0.810434 0.174281 0.028 Uiso 1 1 calc R U . . .
C2 C 0.3047(4) 0.8105(4) 0.24493(13) 0.0228(10) Uani 1 1 d . . . . .
C1 C 0.3220(4) 0.8641(4) 0.28219(13) 0.0228(10) Uani 1 1 d . . . . .
C6 C 0.3739(4) 0.9578(4) 0.27199(13) 0.0281(11) Uani 1 1 d . . . . .
H6 H 0.386792 0.994771 0.296524 0.034 Uiso 1 1 calc R U . . .
C5 C 0.4071(4) 0.9971(4) 0.22546(13) 0.0291(11) Uani 1 1 d . . . . .
H5A H 0.440457 1.060298 0.218589 0.035 Uiso 1 1 calc R U . . .
C7 C 0.1582(4) 0.8105(4) 0.34493(12) 0.0178(8) Uani 1 1 d . . . . .
C8 C -0.1011(4) 0.8358(4) 0.32886(13) 0.0214(9) Uani 1 1 d . . . . .
H8 H -0.185639 0.862455 0.306652 0.026 Uiso 1 1 calc R U . . .
C9 C -0.0067(4) 0.7523(3) 0.40458(12) 0.0168(8) Uani 1 1 d . . . . .
C10 C 0.1429(4) 0.7604(3) 0.39301(12) 0.0176(8) Uani 1 1 d . . . . .
C11 C 0.2680(4) 0.7210(3) 0.42834(12) 0.0174(8) Uani 1 1 d . . . . .
H11 H 0.367308 0.726341 0.420776 0.021 Uiso 1 1 calc R U . . .
C12 C 0.2420(4) 0.6752(3) 0.47343(13) 0.0181(8) Uani 1 1 d . . . . .
C13 C 0.0900(4) 0.6663(3) 0.48535(12) 0.0170(8) Uani 1 1 d . . . . .
C14 C -0.0304(4) 0.7027(3) 0.45124(13) 0.0185(8) Uani 1 1 d . . . . .
H14 H -0.128371 0.694717 0.458829 0.022 Uiso 1 1 calc R U . . .
C15 C -0.0723(4) 0.6086(4) 0.54481(13) 0.0209(9) Uani 1 1 d . . . . .
H15A H -0.097759 0.555552 0.527951 0.025 Uiso 1 1 calc R U . . .
H15B H -0.154697 0.681310 0.537312 0.025 Uiso 1 1 calc R U . . .
C16 C -0.0592(4) 0.5662(4) 0.59799(13) 0.0223(9) Uani 1 1 d . . . . .
H16 H 0.034126 0.498586 0.605159 0.027 Uiso 1 1 calc R U . . .
C17 C -0.0417(5) 0.6554(4) 0.62534(13) 0.0299(11) Uani 1 1 d . . . . .
H17A H -0.128021 0.725192 0.615816 0.036 Uiso 1 1 calc R U . . .
H17B H 0.056463 0.670178 0.617220 0.036 Uiso 1 1 calc R U . . .
C18 C -0.0418(5) 0.6183(6) 0.67913(14) 0.0494(17) Uani 1 1 d . . . . .
H18A H 0.053574 0.555586 0.689513 0.059 Uiso 1 1 calc R U . . .
H18B H -0.042051 0.680323 0.695128 0.059 Uiso 1 1 calc R U . . .
C19 C -0.1982(5) 0.4946(5) 0.66693(15) 0.0424(15) Uani 1 1 d . . . . .
H19A H -0.292298 0.475032 0.676272 0.051 Uiso 1 1 calc R U . . .
H19B H -0.107186 0.427206 0.675297 0.051 Uiso 1 1 calc R U . . .
C20 C -0.2069(4) 0.5344(4) 0.61378(14) 0.0278(10) Uani 1 1 d . . . . .
H20A H -0.300669 0.599657 0.605164 0.033 Uiso 1 1 calc R U . . .
H20B H -0.214897 0.474875 0.597423 0.033 Uiso 1 1 calc R U . . .
C22 C 0.5088(4) 0.6395(4) 0.49963(13) 0.0230(9) Uani 1 1 d . U . . .
H22A H 0.575984 0.610477 0.527976 0.034 Uiso 1 1 calc R U . . .
H22B H 0.550447 0.593992 0.475647 0.034 Uiso 1 1 calc R U . . .
H22C H 0.504633 0.716181 0.488116 0.034 Uiso 1 1 calc R U . . .
C21 C -0.1846(6) 0.5490(7) 0.74558(17) 0.088(3) Uani 1 1 d . U . . .
H21A H -0.176093 0.609400 0.760692 0.132 Uiso 1 1 calc R U . . .
H21B H -0.281017 0.533922 0.754301 0.132 Uiso 1 1 calc R U . . .
H21C H -0.096173 0.482233 0.755736 0.132 Uiso 1 1 calc R U . . .
C23 C 0.3083(5) 0.0413(4) 0.45763(16) 0.0285(10) Uani 1 1 d . . . . .
C24 C 0.2730(5) -0.0438(4) 0.49572(16) 0.0345(11) Uani 1 1 d . . . . .
H24A H 0.371700 -0.095114 0.511002 0.041 Uiso 1 1 calc R U . . .
H24B H 0.222012 -0.088011 0.481024 0.041 Uiso 1 1 calc R U . . .
C25 C 0.1674(5) 0.0101(4) 0.53331(15) 0.0323(11) Uani 1 1 d . . . . .
H25A H 0.068560 0.061102 0.517966 0.039 Uiso 1 1 calc R U . . .
H25B H 0.218122 0.054822 0.547746 0.039 Uiso 1 1 calc R U . . .
C26 C 0.1306(5) -0.0770(4) 0.57325(17) 0.0406(13) Uani 1 1 d . . . . .
H26A H 0.059853 -0.036097 0.595141 0.049 Uiso 1 1 calc R U . . .
H26B H 0.075229 -0.119061 0.558870 0.049 Uiso 1 1 calc R U . . .
C27 C 0.2743(5) -0.1603(4) 0.60141(17) 0.0409(13) Uani 1 1 d . . . . .
H27A H 0.341700 -0.205623 0.580141 0.049 Uiso 1 1 calc R U . . .
H27B H 0.240430 -0.210842 0.625449 0.049 Uiso 1 1 calc R U . . .
C28 C 0.3694(5) -0.1025(4) 0.62562(16) 0.0355(11) Uani 1 1 d . . . . .
H28A H 0.399885 -0.050372 0.601446 0.043 Uiso 1 1 calc R U . . .
H28B H 0.301488 -0.058178 0.647117 0.043 Uiso 1 1 calc R U . . .
C29 C 0.5168(6) -0.1813(4) 0.65351(15) 0.0341(11) Uani 1 1 d . . . . .
C33 C 0.6348(4) 0.5555(4) 0.30504(13) 0.0217(9) Uani 1 1 d . . . . .
C32 C 0.6802(4) 0.6516(4) 0.29399(13) 0.0235(9) Uani 1 1 d . . . . .
H32 H 0.694727 0.690510 0.317632 0.028 Uiso 1 1 calc R U . . .
C31 C 0.7031(4) 0.6877(4) 0.24663(13) 0.0229(10) Uani 1 1 d . . . . .
C30 C 0.6851(4) 0.6312(4) 0.21062(13) 0.0204(9) Uani 1 1 d . . . . .
C35 C 0.6402(4) 0.5356(4) 0.22321(14) 0.0232(9) Uani 1 1 d . . . . .
H35 H 0.626074 0.496838 0.199492 0.028 Uiso 1 1 calc R U . . .
C34 C 0.6153(4) 0.4956(4) 0.27060(13) 0.0232(10) Uani 1 1 d . . . . .
H34 H 0.586461 0.430613 0.278596 0.028 Uiso 1 1 calc R U . . .
C36 C 0.8335(4) 0.6933(4) 0.14533(13) 0.0214(9) Uani 1 1 d . . . . .
C37 C 1.0918(4) 0.6772(4) 0.15792(14) 0.0285(11) Uani 1 1 d . . . . .
H37 H 1.178986 0.652527 0.179136 0.034 Uiso 1 1 calc R U . . .
C38 C 0.9855(4) 0.7593(4) 0.08310(13) 0.0199(9) Uani 1 1 d . . . . .
C39 C 0.8388(4) 0.7468(4) 0.09684(13) 0.0206(9) Uani 1 1 d . . . . .
C40 C 0.7114(4) 0.7846(4) 0.06299(13) 0.0203(9) Uani 1 1 d . . . . .
H40 H 0.614443 0.776228 0.071661 0.024 Uiso 1 1 calc R U . . .
C41 C 0.7288(4) 0.8333(4) 0.01761(13) 0.0190(9) Uani 1 1 d . . . . .
C42 C 0.8795(4) 0.8443(3) 0.00354(13) 0.0192(8) Uani 1 1 d . . . . .
C43 C 1.0025(4) 0.8089(4) 0.03620(14) 0.0217(9) Uani 1 1 d . . . . .
H43 H 1.099152 0.817690 0.027372 0.026 Uiso 1 1 calc R U . . .
C44 C 1.0327(4) 0.9037(4) -0.05885(14) 0.0251(10) Uani 1 1 d . . . . .
H44A H 1.118171 0.833720 -0.048598 0.030 Uiso 1 1 calc R U . . .
H44B H 1.054074 0.963549 -0.045622 0.030 Uiso 1 1 calc R U . . .
C45 C 1.0206(4) 0.9320(4) -0.11274(14) 0.0256(10) Uani 1 1 d . . . . .
H45 H 0.930473 1.000643 -0.122609 0.031 Uiso 1 1 calc R U . . .
C46 C 0.9981(5) 0.8359(4) -0.13396(14) 0.0288(10) Uani 1 1 d . . . . .
H46A H 0.895314 0.829119 -0.125682 0.035 Uiso 1 1 calc R U . . .
H46B H 1.077835 0.765769 -0.120003 0.035 Uiso 1 1 calc R U . . .
C47 C 1.0091(4) 0.8520(4) -0.18804(14) 0.0310(11) Uani 1 1 d . . . . .
H47A H 0.999422 0.786541 -0.199652 0.037 Uiso 1 1 calc R U . . .
H47B H 0.923605 0.918054 -0.202612 0.037 Uiso 1 1 calc R U . . .
C48 C 1.1799(5) 0.9680(4) -0.18428(15) 0.0290(10) Uani 1 1 d . . . . .
H48A H 1.094584 1.034654 -0.198494 0.035 Uiso 1 1 calc R U . . .
H48B H 1.279257 0.978890 -0.194023 0.035 Uiso 1 1 calc R U . . .
C49 C 1.1732(4) 0.9534(4) -0.13036(14) 0.0285(10) Uani 1 1 d . . . . .
H49A H 1.179950 1.020945 -0.119900 0.034 Uiso 1 1 calc R U . . .
H49B H 1.263409 0.890247 -0.116310 0.034 Uiso 1 1 calc R U . . .
C50 C 1.1851(5) 0.8748(5) -0.25371(14) 0.0416(14) Uani 1 1 d . . . . .
H50A H 1.175052 0.808313 -0.263589 0.062 Uiso 1 1 calc R U . . .
H50B H 1.105097 0.940531 -0.270070 0.062 Uiso 1 1 calc R U . . .
H50C H 1.287690 0.880438 -0.261241 0.062 Uiso 1 1 calc R U . . .
C51 C 0.4605(4) 0.8649(4) -0.00541(14) 0.0225(9) Uani 1 1 d . . . . .
H51A H 0.389773 0.893947 -0.032970 0.034 Uiso 1 1 calc R U . . .
H51B H 0.468255 0.787503 0.005912 0.034 Uiso 1 1 calc R U . . .
H51C H 0.420890 0.908991 0.019189 0.034 Uiso 1 1 calc R U . . .
C52 C 0.5197(4) 0.6909(4) 0.83312(14) 0.0226(9) Uani 1 1 d . . . . .
C53 C 0.6633(4) 0.6120(4) 0.86258(14) 0.0288(10) Uani 1 1 d . . . . .
H53A H 0.754670 0.596554 0.842781 0.035 Uiso 1 1 calc R U . . .
H53B H 0.645851 0.540775 0.874798 0.035 Uiso 1 1 calc R U . . .
C54 C 0.6947(5) 0.6661(4) 0.90423(14) 0.0280(10) Uani 1 1 d . . . . .
H54A H 0.708796 0.738244 0.891759 0.034 Uiso 1 1 calc R U . . .
H54B H 0.603420 0.680243 0.924083 0.034 Uiso 1 1 calc R U . . .
C55 C 0.8416(4) 0.5906(4) 0.93477(15) 0.0303(11) Uani 1 1 d . . . . .
H55A H 0.877172 0.636814 0.953132 0.036 Uiso 1 1 calc R U . . .
H55B H 0.925356 0.560272 0.913827 0.036 Uiso 1 1 calc R U . . .
C56 C 0.8142(5) 0.4921(4) 0.96907(14) 0.0271(10) Uani 1 1 d . . . . .
H56A H 0.759898 0.454123 0.951870 0.033 Uiso 1 1 calc R U . . .
H56B H 0.915630 0.437977 0.980959 0.033 Uiso 1 1 calc R U . . .
C57 C 0.7171(5) 0.5315(4) 1.01096(14) 0.0286(10) Uani 1 1 d . . . . .
H57A H 0.772550 0.568952 1.028058 0.034 Uiso 1 1 calc R U . . .
H57B H 0.616989 0.586912 0.998730 0.034 Uiso 1 1 calc R U . . .
C58 C 0.6842(4) 0.4382(4) 1.04567(14) 0.0241(10) Uani 1 1 d . . . . .
O13W O 0.5549(3) 0.8103(3) 0.39136(10) 0.0240(7) Uani 1 1 d D . . . .
O14W O 0.4375(3) 0.6826(3) 0.10390(10) 0.0248(7) Uani 1 1 d D . . . .
O15W O -0.2033(8) 0.7689(7) 0.7473(2) 0.052(2) Uani 0.5 1 d . . P . .
H13A H 0.647(3) 0.807(5) 0.387(2) 0.078 Uiso 1 1 d D U . . .
H13B H 0.507(5) 0.870(3) 0.399(2) 0.078 Uiso 1 1 d D U . . .
H14A H 0.343(2) 0.703(5) 0.106(2) 0.078 Uiso 1 1 d D U . . .
H14B H 0.469(7) 0.623(3) 0.094(2) 0.078 Uiso 1 1 d D U . . .

loop_
_atom_site_aniso_label
_atom_site_aniso_U_11
_atom_site_aniso_U_22
_atom_site_aniso_U_33
_atom_site_aniso_U_23
_atom_site_aniso_U_13
_atom_site_aniso_U_12
Br1 0.02366(19) 0.0393(3) 0.01541(19) 0.00361(18) 0.00505(15) -0.00992(18)
Br2 0.0255(2) 0.0405(3) 0.0189(2) -0.00156(19) 0.00463(16) -0.01353(19)
F1 0.0327(12) 0.0315(17) 0.0233(12) -0.0019(11) 0.0057(10) -0.0146(11)
F2 0.0361(13) 0.0402(18) 0.0243(12) -0.0037(11) 0.0014(10) -0.0212(12)
O1 0.0154(11) 0.0328(19) 0.0126(12) 0.0016(12) -0.0010(10) -0.0100(12)
O2 0.0205(12) 0.0248(18) 0.0172(13) 0.0018(12) 0.0068(10) -0.0112(12)
O3 0.0364(16) 0.030(2) 0.0378(18) -0.0039(16) 0.0038(14) -0.0081(15)
O4 0.0409(18) 0.036(2) 0.0419(19) -0.0076(17) 0.0047(16) -0.0014(16)
O5 0.0282(15) 0.046(2) 0.0362(18) -0.0067(16) 0.0020(14) -0.0012(15)
O6 0.061(2) 0.036(2) 0.0346(18) -0.0029(16) -0.0116(16) -0.0173(18)
O7 0.0190(12) 0.0285(19) 0.0208(13) -0.0008(12) 0.0005(11) -0.0097(12)
O8 0.0173(12) 0.0317(19) 0.0241(14) 0.0050(13) 0.0086(11) -0.0084(12)
O9 0.0210(13) 0.030(2) 0.0243(15) 0.0067(13) -0.0027(11) -0.0007(13)
O10 0.0341(16) 0.044(2) 0.0323(17) 0.0047(16) -0.0011(14) -0.0165(15)
O11 0.0340(16) 0.025(2) 0.0371(17) -0.0012(15) 0.0050(14) -0.0118(14)
O12 0.0430(17) 0.027(2) 0.0276(16) 0.0000(14) 0.0056(14) -0.0070(15)
N1 0.0151(14) 0.039(2) 0.0149(15) 0.0047(15) -0.0007(12) -0.0130(15)
N2 0.0152(14) 0.030(2) 0.0203(16) -0.0020(15) 0.0010(12) -0.0103(14)
N3 0.0156(14) 0.026(2) 0.0182(15) -0.0023(14) 0.0004(12) -0.0088(13)
N5 0.0137(14) 0.039(2) 0.0190(16) -0.0035(16) 0.0002(12) -0.0115(15)
N4 0.0201(17) 0.105(4) 0.0131(17) 0.012(2) -0.0006(14) -0.011(2)
N6 0.0215(16) 0.051(3) 0.0202(17) -0.0066(17) 0.0003(14) -0.0175(17)
N7 0.0171(15) 0.038(3) 0.0267(18) -0.0064(17) 0.0029(14) -0.0134(16)
N8 0.0210(16) 0.038(3) 0.0196(16) 0.0000(16) 0.0019(13) -0.0058(16)
C4 0.0137(16) 0.036(3) 0.0161(18) 0.0041(18) 0.0027(14) -0.0082(17)
C3 0.0150(16) 0.034(3) 0.0161(18) 0.0015(17) -0.0009(14) -0.0047(17)
C2 0.0172(17) 0.030(3) 0.0208(19) 0.0006(18) 0.0046(15) -0.0089(17)
C1 0.0168(17) 0.038(3) 0.0162(18) -0.0025(18) 0.0047(15) -0.0130(18)
C6 0.0198(18) 0.049(3) 0.0167(18) 0.0030(19) -0.0002(15) -0.0168(19)
C5 0.0218(18) 0.053(3) 0.0165(19) 0.000(2) 0.0034(16) -0.021(2)
C7 0.0111(15) 0.026(2) 0.0169(17) -0.0040(16) 0.0012(14) -0.0072(15)
C8 0.0176(17) 0.029(3) 0.0186(18) -0.0006(17) -0.0022(15) -0.0100(17)
C9 0.0122(15) 0.021(2) 0.0184(18) -0.0011(16) -0.0001(14) -0.0081(15)
C10 0.0152(16) 0.022(2) 0.0161(17) -0.0018(16) 0.0038(14) -0.0076(15)
C11 0.0157(16) 0.023(2) 0.0148(17) -0.0005(16) 0.0013(14) -0.0086(15)
C12 0.0186(17) 0.019(2) 0.0190(18) -0.0034(16) 0.0022(15) -0.0100(16)
C13 0.0184(16) 0.018(2) 0.0159(17) -0.0031(16) 0.0069(14) -0.0085(15)
C14 0.0165(16) 0.020(2) 0.0201(18) -0.0031(16) 0.0070(15) -0.0071(15)
C15 0.0170(16) 0.027(3) 0.0208(18) -0.0022(17) 0.0102(15) -0.0110(16)
C16 0.0183(17) 0.022(2) 0.0209(19) 0.0054(17) 0.0062(15) -0.0032(16)
C17 0.026(2) 0.042(3) 0.0190(19) -0.003(2) 0.0042(17) -0.009(2)
C18 0.025(2) 0.105(5) 0.017(2) -0.005(3) -0.0004(18) -0.022(3)
C19 0.023(2) 0.062(4) 0.029(2) 0.021(2) 0.0043(18) -0.009(2)
C20 0.0175(17) 0.029(3) 0.030(2) 0.0070(19) 0.0080(16) -0.0035(17)
C22 0.0167(16) 0.032(3) 0.0178(18) 0.0023(17) -0.0046(14) -0.0078(17)
C21 0.051(3) 0.181(7) 0.025(3) 0.024(3) -0.006(2) -0.046(4)
C23 0.024(2) 0.019(3) 0.039(3) -0.010(2) 0.0042(18) 0.0006(18)
C24 0.030(2) 0.025(3) 0.045(3) 0.001(2) -0.013(2) -0.0052(19)
C25 0.033(2) 0.026(3) 0.036(2) 0.000(2) -0.0062(19) -0.010(2)
C26 0.035(2) 0.039(3) 0.046(3) 0.007(2) -0.009(2) -0.017(2)
C27 0.043(3) 0.036(3) 0.043(3) 0.009(2) -0.010(2) -0.020(2)
C28 0.040(2) 0.031(3) 0.032(2) -0.005(2) -0.003(2) -0.006(2)
C29 0.053(3) 0.027(3) 0.021(2) -0.009(2) -0.005(2) -0.008(2)
C33 0.0165(17) 0.031(3) 0.0172(18) -0.0024(17) 0.0041(15) -0.0075(17)
C32 0.0173(17) 0.036(3) 0.0194(19) -0.0082(18) 0.0039(15) -0.0097(18)
C31 0.0169(17) 0.032(3) 0.0210(19) -0.0006(18) 0.0009(15) -0.0109(17)
C30 0.0155(16) 0.029(3) 0.0171(18) -0.0055(17) 0.0035(14) -0.0073(16)
C35 0.0172(17) 0.032(3) 0.0221(19) -0.0076(18) 0.0013(15) -0.0086(17)
C34 0.0150(16) 0.033(3) 0.0223(19) -0.0027(18) 0.0065(15) -0.0097(17)
C36 0.0135(16) 0.034(3) 0.0213(19) -0.0072(18) 0.0005(15) -0.0128(17)
C37 0.0175(17) 0.048(3) 0.022(2) -0.006(2) -0.0002(16) -0.0130(19)
C38 0.0155(16) 0.023(2) 0.025(2) -0.0093(17) 0.0033(15) -0.0088(16)
C39 0.0143(16) 0.026(3) 0.0226(19) -0.0053(17) 0.0028(15) -0.0072(16)
C40 0.0142(16) 0.026(3) 0.0225(19) -0.0059(17) 0.0072(15) -0.0090(16)
C41 0.0169(16) 0.022(2) 0.0209(18) -0.0035(17) 0.0029(15) -0.0108(16)
C42 0.0207(17) 0.016(2) 0.0211(19) -0.0015(16) 0.0046(15) -0.0068(16)
C43 0.0209(17) 0.021(2) 0.028(2) -0.0088(18) 0.0091(16) -0.0112(17)
C44 0.0216(18) 0.023(3) 0.031(2) -0.0021(19) 0.0102(17) -0.0098(17)
C45 0.0215(18) 0.023(3) 0.030(2) -0.0012(19) 0.0096(17) -0.0072(17)
C46 0.0219(19) 0.033(3) 0.031(2) -0.002(2) 0.0024(17) -0.0106(19)
C47 0.0228(19) 0.040(3) 0.029(2) 0.001(2) -0.0045(17) -0.012(2)
C48 0.0228(19) 0.023(3) 0.037(2) 0.001(2) 0.0110(18) -0.0049(17)
C49 0.0232(19) 0.027(3) 0.035(2) -0.003(2) 0.0104(18) -0.0088(18)
C50 0.036(2) 0.056(4) 0.021(2) 0.010(2) -0.0035(19) -0.007(2)
C51 0.0186(17) 0.027(3) 0.0240(19) -0.0025(18) 0.0021(15) -0.0116(17)
C52 0.0225(18) 0.022(3) 0.023(2) -0.0056(18) -0.0002(16) -0.0057(17)
C53 0.0247(19) 0.034(3) 0.023(2) -0.006(2) -0.0015(17) -0.0017(19)
C54 0.029(2) 0.027(3) 0.027(2) 0.0060(19) -0.0024(17) -0.0121(19)
C55 0.025(2) 0.036(3) 0.029(2) 0.003(2) -0.0073(17) -0.013(2)
C56 0.0257(19) 0.030(3) 0.024(2) 0.0006(19) -0.0056(16) -0.0077(18)
C57 0.029(2) 0.022(3) 0.031(2) -0.0001(19) -0.0046(18) -0.0043(18)
C58 0.0215(18) 0.018(3) 0.028(2) 0.0013(18) -0.0007(16) -0.0018(17)
O13W 0.0128(12) 0.032(2) 0.0288(15) -0.0054(14) 0.0011(11) -0.0100(12)
O14W 0.0171(12) 0.034(2) 0.0267(15) -0.0084(14) -0.0007(12) -0.0117(13)
O15W 0.044(4) 0.067(6) 0.048(4) -0.013(4) -0.008(3) -0.018(4)

loop_
_atom_type_symbol
_atom_type_description
_atom_type_scat_dispersion_real
_atom_type_scat_dispersion_imag
_atom_type_scat_source
C C 0.0033 0.0016 'International Tables Vol C Tables 4.2.6.8 and 6.1.1.4'
H H 0.0000 0.0000 'International Tables Vol C Tables 4.2.6.8 and 6.1.1.4'
N N 0.0061 0.0033 'International Tables Vol C Tables 4.2.6.8 and 6.1.1.4'
O O 0.0106 0.0060 'International Tables Vol C Tables 4.2.6.8 and 6.1.1.4'
Br Br -0.2901 2.4595 'International Tables Vol C Tables 4.2.6.8 and 6.1.1.4'
F F 0.0171 0.0103 'International Tables Vol C Tables 4.2.6.8 and 6.1.1.4'

loop_
_geom_angle_atom_site_label_1
_geom_angle_atom_site_label_2
_geom_angle_atom_site_label_3
_geom_angle
_geom_angle_site_symmetry_1
_geom_angle_site_symmetry_3
_geom_angle_publ_flag
C12 O1 C22 116.5(3) . . ?
C13 O2 C15 116.8(3) . . ?
C23 O4 H4 109.5 . . ?
C41 O7 C51 116.6(3) . . ?
C42 O8 C44 116.7(3) . . ?
C52 O9 H9 109.5 . . ?
C58 O12 H12 109.5 . . ?
C7 N1 C1 122.5(3) . . ?
C7 N1 H1 118.7 . . ?
C1 N1 H1 118.7 . . ?
C7 N2 C8 116.4(3) . . ?
C8 N3 C9 115.9(3) . . ?
C36 N5 C30 122.6(3) . . ?
C36 N5 H5 118.7 . . ?
C30 N5 H5 118.7 . . ?
C19 N4 C21 112.9(5) . . ?
C19 N4 C18 112.1(4) . . ?
C21 N4 C18 109.8(4) . . ?
C19 N4 H4A 107.2 . . ?
C21 N4 H4A 107.2 . . ?
C18 N4 H4A 107.2 . . ?
C36 N6 C37 116.9(3) . . ?
C37 N7 C38 115.9(3) . . ?
C48 N8 C50 111.6(4) . . ?
C48 N8 C47 110.0(3) . . ?
C50 N8 C47 110.8(3) . . ?
C3 C4 C5 122.3(3) . . ?
C3 C4 Br1 118.8(3) . . ?
C5 C4 Br1 118.9(3) . . ?
C2 C3 C4 118.1(4) . . ?
C2 C3 H3 120.9 . . ?
C4 C3 H3 120.9 . . ?
F1 C2 C3 118.7(4) . . ?
F1 C2 C1 118.8(3) . . ?
C3 C2 C1 122.4(4) . . ?
C2 C1 C6 118.2(3) . . ?
C2 C1 N1 121.5(4) . . ?
C6 C1 N1 120.2(4) . . ?
C1 C6 C5 121.0(4) . . ?
C1 C6 H6 119.5 . . ?
C5 C6 H6 119.5 . . ?
C4 C5 C6 118.0(4) . . ?
C4 C5 H5A 121.0 . . ?
C6 C5 H5A 121.0 . . ?
N2 C7 N1 117.7(3) . . ?
N2 C7 C10 121.7(3) . . ?
N1 C7 C10 120.5(3) . . ?
N3 C8 N2 128.0(3) . . ?
N3 C8 H8 116.0 . . ?
N2 C8 H8 116.0 . . ?
N3 C9 C10 121.8(3) . . ?
N3 C9 C14 118.8(3) . . ?
C10 C9 C14 119.4(3) . . ?
C9 C10 C11 119.9(3) . . ?
C9 C10 C7 116.1(3) . . ?
C11 C10 C7 124.0(3) . . ?
C12 C11 C10 119.9(3) . . ?
C12 C11 H11 120.1 . . ?
C10 C11 H11 120.1 . . ?
O1 C12 C11 125.1(3) . . ?
O1 C12 C13 114.4(3) . . ?
C11 C12 C13 120.5(3) . . ?
O2 C13 C14 125.2(3) . . ?
O2 C13 C12 114.9(3) . . ?
C14 C13 C12 119.9(3) . . ?
C13 C14 C9 120.4(3) . . ?
C13 C14 H14 119.8 . . ?
C9 C14 H14 119.8 . . ?
O2 C15 C16 106.8(3) . . ?
O2 C15 H15A 110.4 . . ?
C16 C15 H15A 110.4 . . ?
O2 C15 H15B 110.4 . . ?
C16 C15 H15B 110.4 . . ?
H15A C15 H15B 108.6 . . ?
C15 C16 C17 111.0(3) . . ?
C15 C16 C20 109.6(3) . . ?
C17 C16 C20 109.7(3) . . ?
C15 C16 H16 108.8 . . ?
C17 C16 H16 108.8 . . ?
C20 C16 H16 108.8 . . ?
C16 C17 C18 112.0(4) . . ?
C16 C17 H17A 109.2 . . ?
C18 C17 H17A 109.2 . . ?
C16 C17 H17B 109.2 . . ?
C18 C17 H17B 109.2 . . ?
H17A C17 H17B 107.9 . . ?
N4 C18 C17 110.9(4) . . ?
N4 C18 H18A 109.5 . . ?
C17 C18 H18A 109.5 . . ?
N4 C18 H18B 109.5 . . ?
C17 C18 H18B 109.5 . . ?
H18A C18 H18B 108.1 . . ?
N4 C19 C20 111.0(4) . . ?
N4 C19 H19A 109.4 . . ?
C20 C19 H19A 109.4 . . ?
N4 C19 H19B 109.4 . . ?
C20 C19 H19B 109.4 . . ?
H19A C19 H19B 108.0 . . ?
C19 C20 C16 110.5(4) . . ?
C19 C20 H20A 109.5 . . ?
C16 C20 H20A 109.5 . . ?
C19 C20 H20B 109.5 . . ?
C16 C20 H20B 109.5 . . ?
H20A C20 H20B 108.1 . . ?
O1 C22 H22A 109.5 . . ?
O1 C22 H22B 109.5 . . ?
H22A C22 H22B 109.5 . . ?
O1 C22 H22C 109.5 . . ?
H22A C22 H22C 109.5 . . ?
H22B C22 H22C 109.5 . . ?
N4 C21 H21A 109.5 . . ?
N4 C21 H21B 109.5 . . ?
H21A C21 H21B 109.5 . . ?
N4 C21 H21C 109.5 . . ?
H21A C21 H21C 109.5 . . ?
H21B C21 H21C 109.5 . . ?
O3 C23 O4 122.9(4) . . ?
O3 C23 C24 124.7(4) . . ?
O4 C23 C24 112.4(4) . . ?
C23 C24 C25 112.9(4) . . ?
C23 C24 H24A 109.0 . . ?
C25 C24 H24A 109.0 . . ?
C23 C24 H24B 109.0 . . ?
C25 C24 H24B 109.0 . . ?
H24A C24 H24B 107.8 . . ?
C24 C25 C26 113.6(4) . . ?
C24 C25 H25A 108.8 . . ?
C26 C25 H25A 108.8 . . ?
C24 C25 H25B 108.8 . . ?
C26 C25 H25B 108.8 . . ?
H25A C25 H25B 107.7 . . ?
C27 C26 C25 114.7(4) . . ?
C27 C26 H26A 108.6 . . ?
C25 C26 H26A 108.6 . . ?
C27 C26 H26B 108.6 . . ?
C25 C26 H26B 108.6 . . ?
H26A C26 H26B 107.6 . . ?
C26 C27 C28 112.7(5) . . ?
C26 C27 H27A 109.1 . . ?
C28 C27 H27A 109.1 . . ?
C26 C27 H27B 109.1 . . ?
C28 C27 H27B 109.1 . . ?
H27A C27 H27B 107.8 . . ?
C29 C28 C27 115.2(4) . . ?
C29 C28 H28A 108.5 . . ?
C27 C28 H28A 108.5 . . ?
C29 C28 H28B 108.5 . . ?
C27 C28 H28B 108.5 . . ?
H28A C28 H28B 107.5 . . ?
O6 C29 O5 122.4(5) . . ?
O6 C29 C28 119.0(5) . . ?
O5 C29 C28 118.5(4) . . ?
C34 C33 C32 122.0(3) . . ?
C34 C33 Br2 120.2(3) . . ?
C32 C33 Br2 117.8(3) . . ?
C31 C32 C33 117.8(4) . . ?
C31 C32 H32 121.1 . . ?
C33 C32 H32 121.1 . . ?
F2 C31 C30 119.1(3) . . ?
F2 C31 C32 118.0(4) . . ?
C30 C31 C32 122.8(4) . . ?
C31 C30 C35 117.6(3) . . ?
C31 C30 N5 121.1(4) . . ?
C35 C30 N5 121.1(4) . . ?
C30 C35 C34 122.0(4) . . ?
C30 C35 H35 119.0 . . ?
C34 C35 H35 119.0 . . ?
C33 C34 C35 117.9(4) . . ?
C33 C34 H34 121.1 . . ?
C35 C34 H34 121.1 . . ?
N6 C36 N5 117.4(3) . . ?
N6 C36 C39 121.6(3) . . ?
N5 C36 C39 121.0(3) . . ?
N7 C37 N6 128.1(4) . . ?
N7 C37 H37 116.0 . . ?
N6 C37 H37 116.0 . . ?
N7 C38 C43 118.6(3) . . ?
N7 C38 C39 121.6(3) . . ?
C43 C38 C39 119.8(4) . . ?
C40 C39 C38 119.0(3) . . ?
C40 C39 C36 125.1(3) . . ?
C38 C39 C36 115.9(3) . . ?
C41 C40 C39 120.7(3) . . ?
C41 C40 H40 119.6 . . ?
C39 C40 H40 119.6 . . ?
O7 C41 C40 125.5(3) . . ?
O7 C41 C42 114.4(3) . . ?
C40 C41 C42 120.1(3) . . ?
O8 C42 C43 126.1(3) . . ?
O8 C42 C41 114.4(3) . . ?
C43 C42 C41 119.4(3) . . ?
C42 C43 C38 120.9(3) . . ?
C42 C43 H43 119.5 . . ?
C38 C43 H43 119.5 . . ?
O8 C44 C45 107.7(3) . . ?
O8 C44 H44A 110.2 . . ?
C45 C44 H44A 110.2 . . ?
O8 C44 H44B 110.2 . . ?
C45 C44 H44B 110.2 . . ?
H44A C44 H44B 108.5 . . ?
C46 C45 C44 110.7(4) . . ?
C46 C45 C49 109.8(3) . . ?
C44 C45 C49 108.4(3) . . ?
C46 C45 H45 109.3 . . ?
C44 C45 H45 109.3 . . ?
C49 C45 H45 109.3 . . ?
C45 C46 C47 113.1(4) . . ?
C45 C46 H46A 109.0 . . ?
C47 C46 H46A 109.0 . . ?
C45 C46 H46B 109.0 . . ?
C47 C46 H46B 109.0 . . ?
H46A C46 H46B 107.8 . . ?
N8 C47 C46 109.4(3) . . ?
N8 C47 H47A 109.8 . . ?
C46 C47 H47A 109.8 . . ?
N8 C47 H47B 109.8 . . ?
C46 C47 H47B 109.8 . . ?
H47A C47 H47B 108.2 . . ?
N8 C48 C49 110.3(3) . . ?
N8 C48 H48A 109.6 . . ?
C49 C48 H48A 109.6 . . ?
N8 C48 H48B 109.6 . . ?
C49 C48 H48B 109.6 . . ?
H48A C48 H48B 108.1 . . ?
C48 C49 C45 111.9(4) . . ?
C48 C49 H49A 109.2 . . ?
C45 C49 H49A 109.2 . . ?
C48 C49 H49B 109.2 . . ?
C45 C49 H49B 109.2 . . ?
H49A C49 H49B 107.9 . . ?
N8 C50 H50A 109.5 . . ?
N8 C50 H50B 109.5 . . ?
H50A C50 H50B 109.5 . . ?
N8 C50 H50C 109.5 . . ?
H50A C50 H50C 109.5 . . ?
H50B C50 H50C 109.5 . . ?
O7 C51 H51A 109.5 . . ?
O7 C51 H51B 109.5 . . ?
H51A C51 H51B 109.5 . . ?
O7 C51 H51C 109.5 . . ?
H51A C51 H51C 109.5 . . ?
H51B C51 H51C 109.5 . . ?
O10 C52 O9 122.3(4) . . ?
O10 C52 C53 121.3(4) . . ?
O9 C52 C53 116.3(4) . . ?
C52 C53 C54 109.8(4) . . ?
C52 C53 H53A 109.7 . . ?
C54 C53 H53A 109.7 . . ?
C52 C53 H53B 109.7 . . ?
C54 C53 H53B 109.7 . . ?
H53A C53 H53B 108.2 . . ?
C55 C54 C53 112.1(4) . . ?
C55 C54 H54A 109.2 . . ?
C53 C54 H54A 109.2 . . ?
C55 C54 H54B 109.2 . . ?
C53 C54 H54B 109.2 . . ?
H54A C54 H54B 107.9 . . ?
C54 C55 C56 113.9(3) . . ?
C54 C55 H55A 108.8 . . ?
C56 C55 H55A 108.8 . . ?
C54 C55 H55B 108.8 . . ?
C56 C55 H55B 108.8 . . ?
H55A C55 H55B 107.7 . . ?
C57 C56 C55 112.1(4) . . ?
C57 C56 H56A 109.2 . . ?
C55 C56 H56A 109.2 . . ?
C57 C56 H56B 109.2 . . ?
C55 C56 H56B 109.2 . . ?
H56A C56 H56B 107.9 . . ?
C58 C57 C56 114.6(4) . . ?
C58 C57 H57A 108.6 . . ?
C56 C57 H57A 108.6 . . ?
C58 C57 H57B 108.6 . . ?
C56 C57 H57B 108.6 . . ?
H57A C57 H57B 107.6 . . ?
O11 C58 O12 124.0(4) . . ?
O11 C58 C57 123.8(4) . . ?
O12 C58 C57 112.1(4) . . ?
H13A O13W H13B 109(3) . . ?
H14A O14W H14B 111(6) . . ?

loop_
_geom_bond_atom_site_label_1
_geom_bond_atom_site_label_2
_geom_bond_distance
_geom_bond_site_symmetry_2
_geom_bond_publ_flag
Br1 C4 1.901(3) . ?
Br2 C33 1.905(4) . ?
F1 C2 1.347(5) . ?
F2 C31 1.353(5) . ?
O1 C12 1.365(4) . ?
O1 C22 1.441(4) . ?
O2 C13 1.354(4) . ?
O2 C15 1.444(4) . ?
O3 C23 1.204(6) . ?
O4 C23 1.342(5) . ?
O4 H4 0.8200 . ?
O5 C29 1.259(6) . ?
O6 C29 1.248(6) . ?
O7 C41 1.362(4) . ?
O7 C51 1.438(4) . ?
O8 C42 1.354(4) . ?
O8 C44 1.456(4) . ?
O9 C52 1.296(4) . ?
O9 H9 0.8200 . ?
O10 C52 1.225(5) . ?
O11 C58 1.211(5) . ?
O12 C58 1.318(5) . ?
O12 H12 0.8200 . ?
N1 C7 1.359(4) . ?
N1 C1 1.420(4) . ?
N1 H1 0.8600 . ?
N2 C7 1.332(5) . ?
N2 C8 1.346(4) . ?
N3 C8 1.324(4) . ?
N3 C9 1.368(5) . ?
N5 C36 1.358(4) . ?
N5 C30 1.417(5) . ?
N5 H5 0.8600 . ?
N4 C19 1.465(7) . ?
N4 C21 1.492(5) . ?
N4 C18 1.517(6) . ?
N4 H4A 0.9800 . ?
N6 C36 1.327(5) . ?
N6 C37 1.347(5) . ?
N7 C37 1.315(5) . ?
N7 C38 1.378(5) . ?
N8 C48 1.482(6) . ?
N8 C50 1.489(5) . ?
N8 C47 1.502(5) . ?
C4 C3 1.379(6) . ?
C4 C5 1.384(6) . ?
C3 C2 1.371(5) . ?
C3 H3 0.9300 . ?
C2 C1 1.386(6) . ?
C1 C6 1.392(6) . ?
C6 C5 1.397(5) . ?
C6 H6 0.9300 . ?
C5 H5A 0.9300 . ?
C7 C10 1.433(5) . ?
C8 H8 0.9300 . ?
C9 C10 1.403(4) . ?
C9 C14 1.415(5) . ?
C10 C11 1.421(5) . ?
C11 C12 1.366(5) . ?
C11 H11 0.9300 . ?
C12 C13 1.429(5) . ?
C13 C14 1.371(5) . ?
C14 H14 0.9300 . ?
C15 C16 1.513(5) . ?
C15 H15A 0.9700 . ?
C15 H15B 0.9700 . ?
C16 C17 1.520(6) . ?
C16 C20 1.537(5) . ?
C16 H16 0.9800 . ?
C17 C18 1.525(5) . ?
C17 H17A 0.9700 . ?
C17 H17B 0.9700 . ?
C18 H18A 0.9700 . ?
C18 H18B 0.9700 . ?
C19 C20 1.508(5) . ?
C19 H19A 0.9700 . ?
C19 H19B 0.9700 . ?
C20 H20A 0.9700 . ?
C20 H20B 0.9700 . ?
C22 H22A 0.9600 . ?
C22 H22B 0.9600 . ?
C22 H22C 0.9600 . ?
C21 H21A 0.9600 . ?
C21 H21B 0.9600 . ?
C21 H21C 0.9600 . ?
C23 C24 1.501(6) . ?
C24 C25 1.516(6) . ?
C24 H24A 0.9700 . ?
C24 H24B 0.9700 . ?
C25 C26 1.556(6) . ?
C25 H25A 0.9700 . ?
C25 H25B 0.9700 . ?
C26 C27 1.513(6) . ?
C26 H26A 0.9700 . ?
C26 H26B 0.9700 . ?
C27 C28 1.521(7) . ?
C27 H27A 0.9700 . ?
C27 H27B 0.9700 . ?
C28 C29 1.513(6) . ?
C28 H28A 0.9700 . ?
C28 H28B 0.9700 . ?
C33 C34 1.380(6) . ?
C33 C32 1.388(6) . ?
C32 C31 1.383(5) . ?
C32 H32 0.9300 . ?
C31 C30 1.381(6) . ?
C30 C35 1.383(6) . ?
C35 C34 1.400(5) . ?
C35 H35 0.9300 . ?
C34 H34 0.9300 . ?
C36 C39 1.440(5) . ?
C37 H37 0.9300 . ?
C38 C43 1.406(5) . ?
C38 C39 1.410(5) . ?
C39 C40 1.409(5) . ?
C40 C41 1.365(5) . ?
C40 H40 0.9300 . ?
C41 C42 1.441(5) . ?
C42 C43 1.360(5) . ?
C43 H43 0.9300 . ?
C44 C45 1.513(5) . ?
C44 H44A 0.9700 . ?
C44 H44B 0.9700 . ?
C45 C46 1.513(6) . ?
C45 C49 1.533(5) . ?
C45 H45 0.9800 . ?
C46 C47 1.524(5) . ?
C46 H46A 0.9700 . ?
C46 H46B 0.9700 . ?
C47 H47A 0.9700 . ?
C47 H47B 0.9700 . ?
C48 C49 1.518(6) . ?
C48 H48A 0.9700 . ?
C48 H48B 0.9700 . ?
C49 H49A 0.9700 . ?
C49 H49B 0.9700 . ?
C50 H50A 0.9600 . ?
C50 H50B 0.9600 . ?
C50 H50C 0.9600 . ?
C51 H51A 0.9600 . ?
C51 H51B 0.9600 . ?
C51 H51C 0.9600 . ?
C52 C53 1.511(6) . ?
C53 C54 1.534(6) . ?
C53 H53A 0.9700 . ?
C53 H53B 0.9700 . ?
C54 C55 1.532(6) . ?
C54 H54A 0.9700 . ?
C54 H54B 0.9700 . ?
C55 C56 1.533(6) . ?
C55 H55A 0.9700 . ?
C55 H55B 0.9700 . ?
C56 C57 1.520(5) . ?
C56 H56A 0.9700 . ?
C56 H56B 0.9700 . ?
C57 C58 1.510(6) . ?
C57 H57A 0.9700 . ?
C57 H57B 0.9700 . ?
O13W H13A 0.822(19) . ?
O13W H13B 0.807(19) . ?
O14W H14A 0.807(19) . ?
O14W H14B 0.81(2) . ?

loop_
_geom_torsion_atom_site_label_1
_geom_torsion_atom_site_label_2
_geom_torsion_atom_site_label_3
_geom_torsion_atom_site_label_4
_geom_torsion
_geom_torsion_site_symmetry_1
_geom_torsion_site_symmetry_2
_geom_torsion_site_symmetry_3
_geom_torsion_site_symmetry_4
_geom_torsion_publ_flag
C5 C4 C3 C2 -1.8(6) . . . . ?
Br1 C4 C3 C2 -179.7(3) . . . . ?
C4 C3 C2 F1 -176.2(3) . . . . ?
C4 C3 C2 C1 1.2(6) . . . . ?
F1 C2 C1 C6 176.9(3) . . . . ?
C3 C2 C1 C6 -0.5(6) . . . . ?
F1 C2 C1 N1 1.5(5) . . . . ?
C3 C2 C1 N1 -175.9(3) . . . . ?
C7 N1 C1 C2 -61.8(6) . . . . ?
C7 N1 C1 C6 122.8(4) . . . . ?
C2 C1 C6 C5 0.3(6) . . . . ?
N1 C1 C6 C5 175.8(3) . . . . ?
C3 C4 C5 C6 1.6(6) . . . . ?
Br1 C4 C5 C6 179.5(3) . . . . ?
C1 C6 C5 C4 -0.9(6) . . . . ?
C8 N2 C7 N1 178.9(4) . . . . ?
C8 N2 C7 C10 -1.6(6) . . . . ?
C1 N1 C7 N2 -4.0(6) . . . . ?
C1 N1 C7 C10 176.5(4) . . . . ?
C9 N3 C8 N2 1.0(7) . . . . ?
C7 N2 C8 N3 0.4(7) . . . . ?
C8 N3 C9 C10 -1.3(6) . . . . ?
C8 N3 C9 C14 179.6(4) . . . . ?
N3 C9 C10 C11 179.7(4) . . . . ?
C14 C9 C10 C11 -1.2(6) . . . . ?
N3 C9 C10 C7 0.2(6) . . . . ?
C14 C9 C10 C7 179.3(4) . . . . ?
N2 C7 C10 C9 1.3(6) . . . . ?
N1 C7 C10 C9 -179.2(4) . . . . ?
N2 C7 C10 C11 -178.2(4) . . . . ?
N1 C7 C10 C11 1.4(7) . . . . ?
C9 C10 C11 C12 0.1(6) . . . . ?
C7 C10 C11 C12 179.5(4) . . . . ?
C22 O1 C12 C11 -3.2(6) . . . . ?
C22 O1 C12 C13 177.6(3) . . . . ?
C10 C11 C12 O1 -178.9(4) . . . . ?
C10 C11 C12 C13 0.2(6) . . . . ?
C15 O2 C13 C14 -1.0(6) . . . . ?
C15 O2 C13 C12 179.9(3) . . . . ?
O1 C12 C13 O2 -0.9(5) . . . . ?
C11 C12 C13 O2 179.9(4) . . . . ?
O1 C12 C13 C14 179.9(4) . . . . ?
C11 C12 C13 C14 0.7(6) . . . . ?
O2 C13 C14 C9 179.0(4) . . . . ?
C12 C13 C14 C9 -1.9(6) . . . . ?
N3 C9 C14 C13 -178.7(4) . . . . ?
C10 C9 C14 C13 2.2(6) . . . . ?
C13 O2 C15 C16 -174.1(3) . . . . ?
O2 C15 C16 C17 67.8(4) . . . . ?
O2 C15 C16 C20 -170.8(3) . . . . ?
C15 C16 C17 C18 175.3(3) . . . . ?
C20 C16 C17 C18 54.0(4) . . . . ?
C19 N4 C18 C17 54.8(6) . . . . ?
C21 N4 C18 C17 -178.8(5) . . . . ?
C16 C17 C18 N4 -53.0(6) . . . . ?
C21 N4 C19 C20 177.2(4) . . . . ?
C18 N4 C19 C20 -58.2(5) . . . . ?
N4 C19 C20 C16 59.0(5) . . . . ?
C15 C16 C20 C19 -178.6(4) . . . . ?
C17 C16 C20 C19 -56.4(5) . . . . ?
O3 C23 C24 C25 33.6(6) . . . . ?
O4 C23 C24 C25 -147.3(4) . . . . ?
C23 C24 C25 C26 -179.6(4) . . . . ?
C24 C25 C26 C27 60.3(6) . . . . ?
C25 C26 C27 C28 58.5(6) . . . . ?
C26 C27 C28 C29 -178.7(4) . . . . ?
C27 C28 C29 O6 -35.3(6) . . . . ?
C27 C28 C29 O5 144.1(4) . . . . ?
C34 C33 C32 C31 1.1(6) . . . . ?
Br2 C33 C32 C31 178.7(3) . . . . ?
C33 C32 C31 F2 176.2(3) . . . . ?
C33 C32 C31 C30 -1.0(6) . . . . ?
F2 C31 C30 C35 -176.3(3) . . . . ?
C32 C31 C30 C35 0.9(6) . . . . ?
F2 C31 C30 N5 -1.5(5) . . . . ?
C32 C31 C30 N5 175.8(3) . . . . ?
C36 N5 C30 C31 59.9(5) . . . . ?
C36 N5 C30 C35 -125.4(4) . . . . ?
C31 C30 C35 C34 -0.8(5) . . . . ?
N5 C30 C35 C34 -175.7(3) . . . . ?
C32 C33 C34 C35 -1.0(5) . . . . ?
Br2 C33 C34 C35 -178.5(3) . . . . ?
C30 C35 C34 C33 0.9(5) . . . . ?
C37 N6 C36 N5 178.8(4) . . . . ?
C37 N6 C36 C39 -1.2(7) . . . . ?
C30 N5 C36 N6 5.4(6) . . . . ?
C30 N5 C36 C39 -174.6(4) . . . . ?
C38 N7 C37 N6 -0.9(7) . . . . ?
C36 N6 C37 N7 1.0(8) . . . . ?
C37 N7 C38 C43 -179.2(4) . . . . ?
C37 N7 C38 C39 1.0(6) . . . . ?
N7 C38 C39 C40 179.8(4) . . . . ?
C43 C38 C39 C40 0.0(6) . . . . ?
N7 C38 C39 C36 -1.2(6) . . . . ?
C43 C38 C39 C36 179.0(4) . . . . ?
N6 C36 C39 C40 -179.7(4) . . . . ?
N5 C36 C39 C40 0.2(7) . . . . ?
N6 C36 C39 C38 1.3(6) . . . . ?
N5 C36 C39 C38 -178.7(4) . . . . ?
C38 C39 C40 C41 -0.4(6) . . . . ?
C36 C39 C40 C41 -179.3(4) . . . . ?
C51 O7 C41 C40 3.5(6) . . . . ?
C51 O7 C41 C42 -178.5(3) . . . . ?
C39 C40 C41 O7 179.3(4) . . . . ?
C39 C40 C41 C42 1.3(6) . . . . ?
C44 O8 C42 C43 1.3(6) . . . . ?
C44 O8 C42 C41 -179.3(3) . . . . ?
O7 C41 C42 O8 0.5(5) . . . . ?
C40 C41 C42 O8 178.6(4) . . . . ?
O7 C41 C42 C43 179.9(4) . . . . ?
C40 C41 C42 C43 -1.9(6) . . . . ?
O8 C42 C43 C38 -179.1(4) . . . . ?
C41 C42 C43 C38 1.5(6) . . . . ?
N7 C38 C43 C42 179.6(4) . . . . ?
C39 C38 C43 C42 -0.6(6) . . . . ?
C42 O8 C44 C45 167.1(4) . . . . ?
O8 C44 C45 C46 -63.6(4) . . . . ?
O8 C44 C45 C49 176.0(3) . . . . ?
C44 C45 C46 C47 -171.6(3) . . . . ?
C49 C45 C46 C47 -51.9(5) . . . . ?
C48 N8 C47 C46 -60.3(5) . . . . ?
C50 N8 C47 C46 175.9(4) . . . . ?
C45 C46 C47 N8 56.5(5) . . . . ?
C50 N8 C48 C49 -175.2(3) . . . . ?
C47 N8 C48 C49 61.4(4) . . . . ?
N8 C48 C49 C45 -57.4(4) . . . . ?
C46 C45 C49 C48 51.8(5) . . . . ?
C44 C45 C49 C48 172.9(4) . . . . ?
O10 C52 C53 C54 87.3(5) . . . . ?
O9 C52 C53 C54 -89.8(5) . . . . ?
C52 C53 C54 C55 -178.7(3) . . . . ?
C53 C54 C55 C56 -77.7(5) . . . . ?
C54 C55 C56 C57 -73.4(5) . . . . ?
C55 C56 C57 C58 179.2(3) . . . . ?
C56 C57 C58 O11 -20.7(6) . . . . ?
C56 C57 C58 O12 161.3(3) . . . . ?
